data_1554497
loop_
_publ_author_name
'Lu, Guozhang'
'Chen, Jun'
'Huangfu, Xinlei'
'Li, Xueyan'
'Fang, Meijuan'
'Tang, Guo'
'Zhao, Yufen'

_publ_section_title
;
 Visible-light-mediated direct synthesis of phosphorotrithioates as potent
 anti-inflammatory agents from white phosphorus
;
_journal_issue 2
_journal_name_full 'Organic Chemistry Frontiers'
_journal_page_first 190
_journal_paper_doi 10.1039/C8QO01087K
_journal_volume 6
_journal_year 2019
_chemical_formula_moiety 'C18 H12 Cl3 O P S3'
_chemical_formula_sum 'C18 H12 Cl3 O P S3'
_chemical_formula_weight 477.78
_space_group_crystal_system monoclinic
_space_group_IT_number 15
_space_group_name_Hall '-C 2yc'
_space_group_name_H-M_alt 'C 1 2/c 1'
_atom_sites_solution_hydrogens geom
_atom_sites_solution_primary dual
_atom_sites_solution_secondary difmap
_audit_creation_date 2018-04-23
_audit_creation_method
;
Olex2 1.2
(compiled 2017.08.10 svn.r3458 for OlexSys, GUI svn.r5381)
;
_audit_update_record
;
2018-05-30 deposited with the CCDC.
2018-11-16 downloaded from the CCDC.
;
_cell_angle_alpha 90.00
_cell_angle_beta 92.878(3)
_cell_angle_gamma 90.00
_cell_formula_units_Z 8
_cell_length_a 12.268(2)
_cell_length_b 8.6753(17)
_cell_length_c 37.965(7)
_cell_measurement_reflns_used 6288
_cell_measurement_temperature 273.15
_cell_measurement_theta_max 27.69
_cell_measurement_theta_min 2.88
_cell_volume 4035.5(13)
_computing_cell_refinement 'SAINT v6.28A (Bruker, 2002)'
_computing_data_collection 'SMART v5.625 (Bruker, 2001)'
_computing_data_reduction 'SAINT v6.28A (Bruker, 2002)'
_computing_molecular_graphics 'Olex2 (Dolomanov et al., 2009)'
_computing_publication_material 'Olex2 (Dolomanov et al., 2009)'
_computing_structure_refinement 'XL (Sheldrick, 2008)'
_computing_structure_solution 'ShelXT (Sheldrick, 2015)'
_diffrn_ambient_temperature 273.15
_diffrn_measured_fraction_theta_full 0.999
_diffrn_measured_fraction_theta_max 0.999
_diffrn_measurement_device_type 'CCD area detector'
_diffrn_measurement_method 'phi and omega scans'
_diffrn_radiation_monochromator graphite
_diffrn_radiation_type MoK\a
_diffrn_radiation_wavelength 0.71073
_diffrn_reflns_av_R_equivalents 0.1323
_diffrn_reflns_av_unetI/netI 0.0805
_diffrn_reflns_limit_h_max 14
_diffrn_reflns_limit_h_min -14
_diffrn_reflns_limit_k_max 10
_diffrn_reflns_limit_k_min -10
_diffrn_reflns_limit_l_max 45
_diffrn_reflns_limit_l_min -45
_diffrn_reflns_number 13996
_diffrn_reflns_theta_full 25.00
_diffrn_reflns_theta_max 25.00
_diffrn_reflns_theta_min 1.07
_diffrn_source 'fine-focus sealed tube'
_diffrn_source_current 30.0
_diffrn_source_power 1.35
_diffrn_source_voltage 45.0
_exptl_absorpt_coefficient_mu 0.850
_exptl_absorpt_correction_T_max 0.8484
_exptl_absorpt_correction_T_min 0.8484
_exptl_absorpt_correction_type none
_exptl_crystal_colour 'clear colourless'
_exptl_crystal_colour_lustre clear
_exptl_crystal_colour_primary colourless
_exptl_crystal_density_diffrn 1.573
_exptl_crystal_density_method 'not measured'
_exptl_crystal_description block
_exptl_crystal_F_000 1936
_exptl_crystal_size_max 0.2
_exptl_crystal_size_mid 0.2
_exptl_crystal_size_min 0.2
_refine_diff_density_max 0.518
_refine_diff_density_min -0.333
_refine_diff_density_rms 0.086
_refine_ls_extinction_method none
_refine_ls_goodness_of_fit_ref 1.148
_refine_ls_hydrogen_treatment constr
_refine_ls_matrix_type full
_refine_ls_number_parameters 235
_refine_ls_number_reflns 3545
_refine_ls_number_restraints 0
_refine_ls_restrained_S_all 1.148
_refine_ls_R_factor_all 0.0596
_refine_ls_R_factor_gt 0.0534
_refine_ls_shift/su_max 0.001
_refine_ls_shift/su_mean 0.000
_refine_ls_structure_factor_coef Fsqd
_refine_ls_weighting_details 'calc w=1/[\s^2^(Fo^2^)+(0.0487P)^2^+4.0964P] where P=(Fo^2^+2Fc^2^)/3'
_refine_ls_weighting_scheme calc
_refine_ls_wR_factor_gt 0.1351
_refine_ls_wR_factor_ref 0.1390
_reflns_number_gt 3165
_reflns_number_total 3545
_reflns_threshold_expression >2sigma(I)
_cod_data_source_file c8qo01087k2.cif
_cod_data_source_block y
_cod_database_code 1554497
_olex2_refinement_description
;
1. Fixed Uiso
 At 1.2 times of:
  All C(H) groups
2.a Aromatic/amide H refined with riding coordinates:
 C8(H8), C12(H12), C9(H9), C11(H11), C2(H2), C3(H3), C18(H18), C6(H6), C5(H5),
 C15(H15), C14(H14), C17(H17)
;
_olex2_submission_special_instructions 'No special instructions were received'

loop_
_space_group_symop_id
_space_group_symop_operation_xyz
1 'x, y, z'
2 '-x, y, -z+1/2'
3 'x+1/2, y+1/2, z'
4 '-x+1/2, y+1/2, -z+1/2'
5 '-x, -y, -z'
6 'x, -y, z-1/2'
7 '-x+1/2, -y+1/2, -z'
8 'x+1/2, -y+1/2, z-1/2'

loop_
_atom_site_label
_atom_site_type_symbol
_atom_site_fract_x
_atom_site_fract_y
_atom_site_fract_z
_atom_site_U_iso_or_equiv
_atom_site_adp_type
_atom_site_occupancy
_atom_site_calc_flag
_atom_site_refinement_flags_posn
S2 S 0.32879(6) 0.52679(9) 0.37747(2) 0.0370(2) Uani 1 d .
Cl2 Cl 0.61073(7) 0.97659(10) 0.29100(2) 0.0509(3) Uani 1 d .
P1 P 0.43095(7) 0.38016(10) 0.40680(2) 0.0393(2) Uani 1 d .
S1 S 0.49716(7) 0.21168(10) 0.37505(3) 0.0490(3) Uani 1 d .
Cl3 Cl 0.11854(10) 0.70289(11) 0.54237(3) 0.0628(3) Uani 1 d .
S3 S 0.31874(10) 0.25474(10) 0.43407(3) 0.0567(3) Uani 1 d .
Cl1 Cl 0.12412(9) -0.05530(13) 0.27431(3) 0.0652(3) Uani 1 d .
O1 O 0.5204(2) 0.4557(3) 0.42709(7) 0.0596(8) Uani 1 d .
C7 C 0.4204(2) 0.6410(3) 0.35338(8) 0.0301(6) Uani 1 d .
C10 C 0.5389(2) 0.8422(3) 0.31509(8) 0.0335(7) Uani 1 d .
C8 C 0.3936(3) 0.6636(3) 0.31803(8) 0.0351(7) Uani 1 d .
H8 H 0.3361 0.6089 0.3071 0.042 Uiso 1 calc R
C12 C 0.5094(3) 0.7172(3) 0.36937(8) 0.0361(7) Uani 1 d .
H12 H 0.5283 0.7012 0.3931 0.043 Uiso 1 calc R
C9 C 0.4517(3) 0.7666(4) 0.29887(8) 0.0374(7) Uani 1 d .
H9 H 0.4322 0.7849 0.2752 0.045 Uiso 1 calc R
C11 C 0.5693(3) 0.8165(4) 0.34969(9) 0.0385(7) Uani 1 d .
H11 H 0.6302 0.8660 0.3599 0.046 Uiso 1 calc R
C1 C 0.3839(3) 0.1446(4) 0.34799(9) 0.0394(8) Uani 1 d .
C16 C 0.1778(3) 0.5880(4) 0.51091(9) 0.0427(8) Uani 1 d .
C13 C 0.2676(3) 0.3970(4) 0.46311(8) 0.0420(8) Uani 1 d .
C2 C 0.3167(3) 0.0285(4) 0.35941(9) 0.0411(8) Uani 1 d .
H2 H 0.3268 -0.0100 0.3822 0.049 Uiso 1 calc R
C3 C 0.2351(3) -0.0300(4) 0.33716(10) 0.0448(9) Uani 1 d .
H3 H 0.1887 -0.1061 0.3450 0.054 Uiso 1 calc R
C4 C 0.2228(3) 0.0251(4) 0.30327(10) 0.0433(8) Uani 1 d .
C18 C 0.3249(3) 0.4311(4) 0.49433(9) 0.0448(8) Uani 1 d .
H18 H 0.3938 0.3889 0.4990 0.054 Uiso 1 calc R
C6 C 0.3686(3) 0.2018(4) 0.31383(9) 0.0447(8) Uani 1 d .
H6 H 0.4128 0.2810 0.3062 0.054 Uiso 1 calc R
C5 C 0.2887(3) 0.1419(4) 0.29138(10) 0.0463(9) Uani 1 d .
H5 H 0.2787 0.1791 0.2685 0.056 Uiso 1 calc R
C15 C 0.1212(3) 0.5579(4) 0.47955(9) 0.0467(8) Uani 1 d .
H15 H 0.0530 0.6020 0.4746 0.056 Uiso 1 calc R
C14 C 0.1665(3) 0.4619(4) 0.45558(9) 0.0467(9) Uani 1 d .
H14 H 0.1290 0.4406 0.4342 0.056 Uiso 1 calc R
C17 C 0.2802(3) 0.5274(4) 0.51852(9) 0.0455(9) Uani 1 d .
H17 H 0.3183 0.5513 0.5396 0.055 Uiso 1 calc R

loop_
_atom_site_aniso_label
_atom_site_aniso_U_11
_atom_site_aniso_U_22
_atom_site_aniso_U_33
_atom_site_aniso_U_23
_atom_site_aniso_U_13
_atom_site_aniso_U_12
S2 0.0274(4) 0.0400(4) 0.0433(5) 0.0054(3) 0.0004(3) -0.0089(3)
Cl2 0.0439(6) 0.0532(5) 0.0567(6) 0.0136(4) 0.0116(4) -0.0128(4)
P1 0.0393(5) 0.0388(5) 0.0392(5) 0.0073(3) -0.0030(4) -0.0082(4)
S1 0.0337(5) 0.0517(5) 0.0617(6) 0.0006(4) 0.0040(4) 0.0009(4)
Cl3 0.0782(8) 0.0573(6) 0.0552(6) -0.0103(4) 0.0243(5) -0.0207(5)
S3 0.0809(8) 0.0378(5) 0.0536(6) 0.0045(4) 0.0256(5) -0.0135(5)
Cl1 0.0511(6) 0.0737(7) 0.0700(7) -0.0229(5) -0.0035(5) 0.0010(5)
O1 0.0609(19) 0.0578(16) 0.0573(17) 0.0085(12) -0.0255(14) -0.0124(13)
C7 0.0259(16) 0.0269(14) 0.0375(17) -0.0013(12) 0.0015(12) -0.0019(11)
C10 0.0274(16) 0.0338(15) 0.0402(18) 0.0033(13) 0.0095(13) -0.0019(12)
C8 0.0294(17) 0.0382(17) 0.0372(17) -0.0072(13) -0.0029(13) -0.0058(13)
C12 0.0360(18) 0.0390(17) 0.0326(17) 0.0001(13) -0.0039(13) -0.0070(13)
C9 0.0366(19) 0.0443(17) 0.0315(17) 0.0005(13) 0.0034(13) -0.0037(14)
C11 0.0293(18) 0.0380(16) 0.048(2) -0.0003(14) -0.0009(14) -0.0090(13)
C1 0.0353(18) 0.0360(17) 0.0475(19) -0.0030(14) 0.0074(14) 0.0044(14)
C16 0.054(2) 0.0395(17) 0.0353(18) 0.0051(14) 0.0070(15) -0.0184(16)
C13 0.055(2) 0.0376(17) 0.0341(18) 0.0057(13) 0.0082(15) -0.0163(16)
C2 0.042(2) 0.0376(17) 0.044(2) 0.0043(14) 0.0079(15) 0.0046(15)
C3 0.041(2) 0.0343(17) 0.060(2) -0.0024(15) 0.0154(17) -0.0005(14)
C4 0.0367(19) 0.0397(17) 0.053(2) -0.0115(15) 0.0037(16) 0.0074(14)
C18 0.044(2) 0.0478(19) 0.042(2) 0.0174(16) -0.0036(15) -0.0073(16)
C6 0.046(2) 0.0377(17) 0.051(2) 0.0049(15) 0.0128(17) -0.0007(15)
C5 0.053(2) 0.0430(19) 0.044(2) 0.0018(15) 0.0082(17) 0.0094(16)
C15 0.039(2) 0.057(2) 0.044(2) 0.0038(16) 0.0031(15) -0.0115(16)
C14 0.046(2) 0.059(2) 0.0350(19) 0.0022(15) -0.0048(15) -0.0187(17)
C17 0.053(2) 0.049(2) 0.0335(18) 0.0087(15) -0.0048(16) -0.0200(17)

loop_
_atom_type_symbol
_atom_type_description
_atom_type_scat_dispersion_real
_atom_type_scat_dispersion_imag
_atom_type_scat_source
C C 0.0033 0.0016 'International Tables Vol C Tables 4.2.6.8 and 6.1.1.4'
H H 0.0000 0.0000 'International Tables Vol C Tables 4.2.6.8 and 6.1.1.4'
Cl Cl 0.1484 0.1585 'International Tables Vol C Tables 4.2.6.8 and 6.1.1.4'
O O 0.0106 0.0060 'International Tables Vol C Tables 4.2.6.8 and 6.1.1.4'
P P 0.1023 0.0942 'International Tables Vol C Tables 4.2.6.8 and 6.1.1.4'
S S 0.1246 0.1234 'International Tables Vol C Tables 4.2.6.8 and 6.1.1.4'

loop_
_geom_angle_atom_site_label_1
_geom_angle_atom_site_label_2
_geom_angle_atom_site_label_3
_geom_angle
C7 S2 P1 103.69(11)
S2 P1 S1 111.25(5)
S2 P1 S3 101.06(6)
S3 P1 S1 102.04(5)
O1 P1 S2 115.18(11)
O1 P1 S1 108.34(13)
O1 P1 S3 118.14(12)
C1 S1 P1 104.30(11)
C13 S3 P1 102.00(11)
C8 C7 S2 116.8(2)
C8 C7 C12 120.1(3)
C12 C7 S2 122.8(2)
C9 C10 Cl2 119.1(2)
C11 C10 Cl2 119.5(2)
C11 C10 C9 121.5(3)
C9 C8 C7 120.2(3)
C11 C12 C7 119.3(3)
C8 C9 C10 119.1(3)
C10 C11 C12 119.8(3)
C2 C1 S1 121.1(3)
C2 C1 C6 119.7(3)
C6 C1 S1 119.0(3)
C15 C16 Cl3 119.6(3)
C15 C16 C17 121.7(3)
C17 C16 Cl3 118.8(3)
C18 C13 S3 119.9(3)
C18 C13 C14 120.3(3)
C14 C13 S3 119.6(3)
C3 C2 C1 120.2(3)
C2 C3 C4 119.3(3)
C3 C4 Cl1 119.5(3)
C3 C4 C5 121.4(3)
C5 C4 Cl1 119.1(3)
C17 C18 C13 120.0(3)
C5 C6 C1 120.2(3)
C6 C5 C4 119.1(3)
C14 C15 C16 119.2(4)
C15 C14 C13 120.0(3)
C18 C17 C16 118.8(3)

loop_
_geom_bond_atom_site_label_1
_geom_bond_atom_site_label_2
_geom_bond_distance
S2 P1 2.0711(12)
S2 C7 1.785(3)
Cl2 C10 1.747(3)
P1 S1 2.0850(13)
P1 S3 2.0721(12)
P1 O1 1.464(3)
S1 C1 1.783(4)
Cl3 C16 1.742(4)
S3 C13 1.789(4)
Cl1 C4 1.740(4)
C7 C8 1.380(4)
C7 C12 1.389(4)
C10 C9 1.375(5)
C10 C11 1.366(5)
C8 C9 1.374(4)
C12 C11 1.377(4)
C1 C2 1.386(5)
C1 C6 1.392(5)
C16 C15 1.373(5)
C16 C17 1.379(5)
C13 C18 1.380(5)
C13 C14 1.380(5)
C2 C3 1.374(5)
C3 C4 1.374(5)
C4 C5 1.386(5)
C18 C17 1.376(5)
C6 C5 1.369(5)
C15 C14 1.371(5)
